data_4023122
loop_
_publ_author_name
'David M. Hodgson'
'Philip G. Humphreys'
'Steven M. Miles'
'Christopher A. J. Brierley'
'John G. Ward'

_publ_contact_author_address
;Department of Chemistry
University of Oxford
Chemistry Research Laboratory
Mansfield Road
Oxford
OX1 3TA (UK)
;
_publ_contact_author_email david.hodgson@chem.ox.ac.uk
_publ_contact_author_fax '(+44) 1865 285002'
_publ_contact_author_name 'Professor David M. Hodgson'
_publ_contact_author_phone '(+44) 1865 275697'
_publ_section_title
;
 Dimerization and Isomerization Reactions of
 \a-Lithiated Terminal Aziridines
;
_journal_name_full 'Journal of Organic Chemistry'
_journal_page_first 10009
_journal_page_last 10021
_journal_paper_doi 10.1021/jo701901t
_journal_volume 72
_journal_year 2007
_chemical_formula_moiety 'C15 H21 N O2'
_chemical_formula_sum 'C15 H21 N O2'
_chemical_formula_weight 247.33
_chemical_name_systematic
;
1,1-Dimethylethyl rel-(2S,3R)-3-(2-phenylethyl)-2-aziridinecarboxylate
;
_space_group_IT_number 14
_symmetry_cell_setting monoclinic
_symmetry_space_group_name_Hall '-P 2ybc'
_symmetry_space_group_name_H-M 'P 1 21/c 1'
_atom_sites_solution_hydrogens mixed
_atom_sites_solution_primary direct
_audit_creation_method SHELXL-97
_cell_angle_alpha 90.00
_cell_angle_beta 101.39(6)
_cell_angle_gamma 90.00
_cell_formula_units_Z 4
_cell_length_a 10.021(10)
_cell_length_b 5.522(3)
_cell_length_c 26.62(3)
_cell_measurement_temperature 150(2)
_cell_volume 1444(2)
_computing_cell_refinement 'Dirax/lsq (Duisenberg & Schreurs, 1989-2000)'
_computing_data_collection 'Collect (Nonius, 1997-2000)'
_computing_data_reduction 'EvalCCD (Duisenberg & Schreurs, 1990-2000)'
_computing_molecular_graphics 'SHELXTL V6.10 [NT] (Bruker, 2001)'
_computing_publication_material 'SHELXTL V6.10 [NT] (Bruker, 2001)'
_computing_structure_refinement 'SHELXTL V6.10 [NT] (Bruker, 2001)'
_computing_structure_solution 'SHELXTL V6.10 [NT] (Bruker, 2001)'
_diffrn_ambient_temperature 150(2)
_diffrn_measured_fraction_theta_full 0.990
_diffrn_measured_fraction_theta_max 0.990
_diffrn_measurement_device_type 'Nonius KappaCCD diffractometer'
_diffrn_measurement_method '\w and \f scans'
_diffrn_radiation_collimation '0.6 mm double-pinhole'
_diffrn_radiation_monochromator 'horizonally mounted graphite crystal'
_diffrn_radiation_source 'normal focus sealed tube'
_diffrn_radiation_type MoK\a
_diffrn_radiation_wavelength 0.71073
_diffrn_reflns_av_R_equivalents 0.0496
_diffrn_reflns_av_sigmaI/netI 0.0304
_diffrn_reflns_limit_h_max 11
_diffrn_reflns_limit_h_min -11
_diffrn_reflns_limit_k_max 6
_diffrn_reflns_limit_k_min -6
_diffrn_reflns_limit_l_max 31
_diffrn_reflns_limit_l_min -31
_diffrn_reflns_number 20655
_diffrn_reflns_theta_full 25.00
_diffrn_reflns_theta_max 25.00
_diffrn_reflns_theta_min 5.11
_exptl_absorpt_coefficient_mu 0.075
_exptl_absorpt_correction_T_max 0.990
_exptl_absorpt_correction_T_min 0.977
_exptl_absorpt_correction_type numerical
_exptl_absorpt_process_details 'SADABS (Sheldrick, 2006)'
_exptl_crystal_colour Colourless
_exptl_crystal_density_diffrn 1.138
_exptl_crystal_density_method 'not measured'
_exptl_crystal_description Lath
_exptl_crystal_F_000 536
_exptl_crystal_recrystallization_method 'slow diffusion from a layered 1:1 CH2Cl2  (10 mg / mL) / heptane soln'
_exptl_crystal_size_max 0.30
_exptl_crystal_size_mid 0.15
_exptl_crystal_size_min 0.06
_refine_diff_density_max 0.366
_refine_diff_density_min -0.183
_refine_diff_density_rms 0.046
_refine_ls_extinction_coef 0.023(7)
_refine_ls_extinction_expression Fc^*^=kFc[1+0.001xFc^2^\l^3^/sin(2\q)]^-1/4^
_refine_ls_extinction_method SHELXL
_refine_ls_goodness_of_fit_ref 1.096
_refine_ls_hydrogen_treatment mixed
_refine_ls_matrix_type full
_refine_ls_number_parameters 172
_refine_ls_number_reflns 2661
_refine_ls_number_restraints 0
_refine_ls_restrained_S_all 1.096
_refine_ls_R_factor_all 0.0615
_refine_ls_R_factor_gt 0.0524
_refine_ls_shift/su_max 0.000
_refine_ls_shift/su_mean 0.000
_refine_ls_structure_factor_coef Fsqd
_refine_ls_weighting_details 'calc w=1/[\s^2^(Fo^2^)+(0.0737P)^2^+0.7120P] where P=(Fo^2^+2Fc^2^)/3'
_refine_ls_weighting_scheme calc
_refine_ls_wR_factor_gt 0.1380
_refine_ls_wR_factor_ref 0.1444
_reflns_number_gt 2357
_reflns_number_total 2661
_reflns_threshold_expression >2sigma(I)
_cod_data_source_file jo701901t-File004.cif
_cod_data_source_block 4c
_cod_depositor_comments
;
The following automatic conversions were performed:
'_exptl_absorpt_correction_type' value 'Numerical' changed to 'numerical'
according to '/home/saulius/struct/CIF-dictionaries/cif_core.dic'
dictionary named 'cif_core.dic' version 2.4.1 from 2010-06-29.

Automatic conversion script
Id: cif_fix_enum 1527 2010-12-29 10:47:43Z saulius 
;
_cod_original_sg_symbol_H-M 'P 21/c'
_cod_database_code 4023122

loop_
_symmetry_equiv_pos_as_xyz
'x, y, z'
'-x, y+1/2, -z+1/2'
'-x, -y, -z'
'x, -y-1/2, z-1/2'

loop_
_atom_site_label
_atom_site_type_symbol
_atom_site_fract_x
_atom_site_fract_y
_atom_site_fract_z
_atom_site_U_iso_or_equiv
_atom_site_adp_type
_atom_site_occupancy
_atom_site_symmetry_multiplicity
_atom_site_calc_flag
_atom_site_refinement_flags
N1 N 0.4299(2) 0.3481(4) 0.23392(8) 0.0292(5) Uani 1 1 d .
C2 C 0.3457(3) 0.2915(4) 0.18290(8) 0.0275(5) Uani 1 1 d .
H2 H 0.3523 0.1236 0.1695 0.033 Uiso 1 1 calc R
C3 C 0.2823(3) 0.3190(5) 0.22879(9) 0.0292(6) Uani 1 1 d .
H3 H 0.2297 0.4718 0.2304 0.035 Uiso 1 1 calc R
C4 C 0.2358(3) 0.1029(5) 0.25545(9) 0.0348(6) Uani 1 1 d .
H4A H 0.2906 -0.0410 0.2504 0.042 Uiso 1 1 calc R
H4B H 0.1391 0.0674 0.2408 0.042 Uiso 1 1 calc R
C5 C 0.2527(4) 0.1579(6) 0.31268(11) 0.0492(8) Uani 1 1 d .
H5A H 0.3494 0.1975 0.3264 0.059 Uiso 1 1 calc R
H5B H 0.1981 0.3032 0.3169 0.059 Uiso 1 1 calc R
C6 C 0.2107(3) -0.0459(5) 0.34426(10) 0.0364(7) Uani 1 1 d .
C7 C 0.3070(3) -0.2016(6) 0.37197(10) 0.0402(7) Uani 1 1 d .
H7 H 0.4004 -0.1803 0.3708 0.048 Uiso 1 1 calc R
C8 C 0.2689(3) -0.3885(5) 0.40143(10) 0.0388(7) Uani 1 1 d .
H8 H 0.3361 -0.4918 0.4206 0.047 Uiso 1 1 calc R
C9 C 0.1340(3) -0.4224(5) 0.40268(10) 0.0382(7) Uani 1 1 d .
H9 H 0.1072 -0.5502 0.4225 0.046 Uiso 1 1 calc R
C10 C 0.0375(3) -0.2704(6) 0.37512(11) 0.0467(8) Uani 1 1 d .
H10 H -0.0560 -0.2944 0.3758 0.056 Uiso 1 1 calc R
C11 C 0.0757(3) -0.0830(6) 0.34648(12) 0.0475(8) Uani 1 1 d .
H11 H 0.0080 0.0217 0.3281 0.057 Uiso 1 1 calc R
C12 C 0.3218(3) 0.4904(4) 0.14461(8) 0.0280(5) Uani 1 1 d .
O13 O 0.30261(18) 0.4006(3) 0.09693(6) 0.0278(4) Uani 1 1 d .
C14 C 0.2763(3) 0.5637(4) 0.05163(8) 0.0293(5) Uani 1 1 d .
C15 C 0.3993(3) 0.7248(6) 0.05198(11) 0.0432(7) Uani 1 1 d .
H15A H 0.4065 0.8429 0.0799 0.065 Uiso 1 1 calc R
H15B H 0.3889 0.8104 0.0192 0.065 Uiso 1 1 calc R
H15C H 0.4818 0.6253 0.0571 0.065 Uiso 1 1 calc R
C16 C 0.1466(3) 0.7075(6) 0.05061(11) 0.0410(7) Uani 1 1 d .
H16A H 0.0732 0.5973 0.0551 0.062 Uiso 1 1 calc R
H16B H 0.1210 0.7911 0.0176 0.062 Uiso 1 1 calc R
H16C H 0.1618 0.8269 0.0784 0.062 Uiso 1 1 calc R
C17 C 0.2577(4) 0.3839(5) 0.00755(10) 0.0464(8) Uani 1 1 d .
H17A H 0.3415 0.2900 0.0094 0.070 Uiso 1 1 calc R
H17B H 0.2373 0.4717 -0.0251 0.070 Uiso 1 1 calc R
H17C H 0.1823 0.2742 0.0099 0.070 Uiso 1 1 calc R
O18 O 0.3215(2) 0.7038(3) 0.15527(7) 0.0459(5) Uani 1 1 d .
H1 H 0.465(3) 0.521(6) 0.2401(12) 0.047(9) Uiso 1 1 d .

loop_
_atom_site_aniso_label
_atom_site_aniso_U_11
_atom_site_aniso_U_22
_atom_site_aniso_U_33
_atom_site_aniso_U_23
_atom_site_aniso_U_13
_atom_site_aniso_U_12
N1 0.0321(11) 0.0284(11) 0.0246(10) 0.0024(9) 0.0000(8) -0.0039(9)
C2 0.0385(13) 0.0200(10) 0.0230(11) -0.0001(9) 0.0039(11) -0.0029(11)
C3 0.0343(14) 0.0245(12) 0.0280(13) -0.0017(10) 0.0045(10) 0.0001(10)
C4 0.0419(15) 0.0300(13) 0.0323(14) -0.0036(11) 0.0072(11) -0.0055(12)
C5 0.074(2) 0.0415(17) 0.0348(15) -0.0057(14) 0.0178(14) -0.0210(16)
C6 0.0497(17) 0.0363(15) 0.0231(11) -0.0022(11) 0.0069(11) -0.0101(13)
C7 0.0310(14) 0.0491(17) 0.0416(15) -0.0146(14) 0.0101(12) -0.0077(13)
C8 0.0395(16) 0.0408(16) 0.0342(14) -0.0043(13) 0.0030(12) 0.0060(13)
C9 0.0499(17) 0.0369(15) 0.0292(14) 0.0005(13) 0.0112(12) 0.0012(14)
C10 0.0366(15) 0.057(2) 0.0489(17) 0.0097(16) 0.0139(13) -0.0009(15)
C11 0.0464(17) 0.0508(18) 0.0440(16) 0.0101(14) 0.0061(14) 0.0050(14)
C12 0.0352(13) 0.0222(11) 0.0254(12) -0.0035(9) 0.0029(11) -0.0009(11)
O13 0.0401(10) 0.0208(7) 0.0225(8) 0.0020(7) 0.0058(8) 0.0002(8)
C14 0.0372(14) 0.0256(12) 0.0242(11) 0.0045(10) 0.0036(11) 0.0007(12)
C15 0.0419(16) 0.0446(17) 0.0430(15) 0.0134(14) 0.0078(13) -0.0054(14)
C16 0.0387(15) 0.0435(16) 0.0390(15) 0.0093(13) 0.0034(12) 0.0086(14)
C17 0.076(2) 0.0373(15) 0.0264(13) 0.0008(11) 0.0112(14) 0.0006(16)
O18 0.0831(15) 0.0210(9) 0.0290(9) -0.0003(7) -0.0005(10) -0.0009(10)

loop_
_atom_type_symbol
_atom_type_description
_atom_type_scat_dispersion_real
_atom_type_scat_dispersion_imag
_atom_type_scat_source
C C 0.0033 0.0016 'International Tables Vol C Tables 4.2.6.8 and 6.1.1.4'
H H 0.0000 0.0000 'International Tables Vol C Tables 4.2.6.8 and 6.1.1.4'
N N 0.0061 0.0033 'International Tables Vol C Tables 4.2.6.8 and 6.1.1.4'
O O 0.0106 0.0060 'International Tables Vol C Tables 4.2.6.8 and 6.1.1.4'

loop_
_exptl_crystal_face_index_h
_exptl_crystal_face_index_k
_exptl_crystal_face_index_l
_exptl_crystal_face_perp_dist
-1.00 0.00 0.00 0.045
-1.00 -2.00 0.00 0.194
1.00 2.00 0.00 0.186
1.00 0.00 0.00 0.117
0.00 0.00 1.00 0.126
0.00 0.00 -1.00 0.048

loop_
_geom_angle_atom_site_label_1
_geom_angle_atom_site_label_2
_geom_angle_atom_site_label_3
_geom_angle
_geom_angle_publ_flag
C3 N1 C2 60.73(17) yes
C3 N1 H1 115.2(18) ?
C2 N1 H1 117.4(17) ?
N1 C2 C12 117.2(2) yes
N1 C2 C3 59.08(16) yes
C12 C2 C3 116.7(2) yes
N1 C2 H2 117.1 ?
C12 C2 H2 117.1 ?
C3 C2 H2 117.1 ?
N1 C3 C2 60.19(17) yes
N1 C3 C4 116.2(2) yes
C2 C3 C4 121.7(2) yes
N1 C3 H3 115.7 ?
C2 C3 H3 115.7 ?
C4 C3 H3 115.7 ?
C3 C4 C5 109.1(2) yes
C3 C4 H4A 109.9 ?
C5 C4 H4A 109.9 ?
C3 C4 H4B 109.9 ?
C5 C4 H4B 109.9 ?
H4A C4 H4B 108.3 ?
C6 C5 C4 114.7(2) yes
C6 C5 H5A 108.6 ?
C4 C5 H5A 108.6 ?
C6 C5 H5B 108.6 ?
C4 C5 H5B 108.6 ?
H5A C5 H5B 107.6 ?
C11 C6 C7 117.9(3) yes
C11 C6 C5 121.1(3) yes
C7 C6 C5 120.9(3) yes
C6 C7 C8 121.2(3) yes
C6 C7 H7 119.4 ?
C8 C7 H7 119.4 ?
C9 C8 C7 119.7(3) yes
C9 C8 H8 120.2 ?
C7 C8 H8 120.2 ?
C8 C9 C10 119.7(3) yes
C8 C9 H9 120.2 ?
C10 C9 H9 120.2 ?
C9 C10 C11 120.5(3) yes
C9 C10 H10 119.7 ?
C11 C10 H10 119.7 ?
C6 C11 C10 121.0(3) yes
C6 C11 H11 119.5 ?
C10 C11 H11 119.5 ?
O18 C12 O13 125.1(2) yes
O18 C12 C2 124.5(2) yes
O13 C12 C2 110.5(2) yes
C12 O13 C14 120.90(19) yes
O13 C14 C15 109.7(2) yes
O13 C14 C16 110.2(2) yes
C15 C14 C16 112.6(2) yes
O13 C14 C17 101.89(19) yes
C15 C14 C17 111.3(2) yes
C16 C14 C17 110.7(2) yes
C14 C15 H15A 109.5 ?
C14 C15 H15B 109.5 ?
H15A C15 H15B 109.5 ?
C14 C15 H15C 109.5 ?
H15A C15 H15C 109.5 ?
H15B C15 H15C 109.5 ?
C14 C16 H16A 109.5 ?
C14 C16 H16B 109.5 ?
H16A C16 H16B 109.5 ?
C14 C16 H16C 109.5 ?
H16A C16 H16C 109.5 ?
H16B C16 H16C 109.5 ?
C14 C17 H17A 109.5 ?
C14 C17 H17B 109.5 ?
H17A C17 H17B 109.5 ?
C14 C17 H17C 109.5 ?
H17A C17 H17C 109.5 ?
H17B C17 H17C 109.5 ?

loop_
_geom_bond_atom_site_label_1
_geom_bond_atom_site_label_2
_geom_bond_distance
_geom_bond_publ_flag
N1 C3 1.467(3) yes
N1 C2 1.484(3) yes
N1 H1 1.02(3) ?
C2 C12 1.486(3) yes
C2 C3 1.492(4) yes
C2 H2 1.0000 ?
C3 C4 1.508(4) yes
C3 H3 1.0000 ?
C4 C5 1.530(4) yes
C4 H4A 0.9900 ?
C4 H4B 0.9900 ?
C5 C6 1.514(4) yes
C5 H5A 0.9900 ?
C5 H5B 0.9900 ?
C6 C11 1.381(4) yes
C6 C7 1.391(4) yes
C7 C8 1.394(4) yes
C7 H7 0.9500 ?
C8 C9 1.372(4) yes
C8 H8 0.9500 ?
C9 C10 1.378(4) yes
C9 H9 0.9500 ?
C10 C11 1.383(4) yes
C10 H10 0.9500 ?
C11 H11 0.9500 ?
C12 O18 1.212(3) yes
C12 O13 1.340(3) yes
O13 C14 1.486(3) yes
C14 C15 1.518(4) yes
C14 C16 1.519(4) yes
C14 C17 1.520(4) yes
C15 H15A 0.9800 ?
C15 H15B 0.9800 ?
C15 H15C 0.9800 ?
C16 H16A 0.9800 ?
C16 H16B 0.9800 ?
C16 H16C 0.9800 ?
C17 H17A 0.9800 ?
C17 H17B 0.9800 ?
C17 H17C 0.9800 ?

loop_
_geom_hbond_atom_site_label_D
_geom_hbond_atom_site_label_H
_geom_hbond_atom_site_label_A
_geom_hbond_distance_DH
_geom_hbond_distance_HA
_geom_hbond_distance_DA
_geom_hbond_angle_DHA
_geom_hbond_site_symmetry_A
N1 H1 N1 1.02(3) 2.14(3) 3.139(2) 167(3) 2_655
C2 H2 O18 1.00 2.36 3.326(3) 162.2 1_545

loop_
_geom_torsion_atom_site_label_1
_geom_torsion_atom_site_label_2
_geom_torsion_atom_site_label_3
_geom_torsion_atom_site_label_4
_geom_torsion
_geom_torsion_publ_flag
C3 N1 C2 C12 106.3(3) yes
C2 N1 C3 C4 113.1(2) yes
C12 C2 C3 N1 -107.2(2) yes
N1 C2 C3 C4 -104.2(3) yes
C12 C2 C3 C4 148.6(2) yes
N1 C3 C4 C5 78.4(3) yes
C2 C3 C4 C5 148.1(3) yes
C3 C4 C5 C6 -179.5(3) yes
C4 C5 C6 C11 -81.2(4) yes
C4 C5 C6 C7 98.8(3) yes
C11 C6 C7 C8 -0.5(4) yes
C5 C6 C7 C8 179.5(2) yes
C6 C7 C8 C9 1.0(4) yes
C7 C8 C9 C10 -0.5(4) yes
C8 C9 C10 C11 -0.4(5) yes
C7 C6 C11 C10 -0.4(4) yes
C5 C6 C11 C10 179.6(3) yes
C9 C10 C11 C6 0.9(5) yes
N1 C2 C12 O18 -27.5(4) yes
C3 C2 C12 O18 39.7(4) yes
N1 C2 C12 O13 151.7(2) yes
C3 C2 C12 O13 -141.1(2) yes
O18 C12 O13 C14 -0.9(4) yes
C2 C12 O13 C14 179.9(2) yes
C12 O13 C14 C15 63.5(3) yes
C12 O13 C14 C16 -60.9(3) yes
C12 O13 C14 C17 -178.5(2) yes
